data_4310702
loop_
_publ_author_name
'Dongbin Zhao'
'Zhaofu Fei'
'Rosario Scopelliti'
'Paul J. Dyson'

_publ_contact_author_address
;
Institut de Chimie Mol\'eculaire et Biologique
\'Ecole Polytechnique F\'ed\'erale de Lausanne
1015 Lausanne
Switzerland
;
_publ_contact_author_email paul.dyson@epfl.ch
_publ_contact_author_fax '+41 21 693 9885'
_publ_contact_author_name 'Paul J. Dyson'
_publ_contact_author_phone '+41 21 693 9854'
_publ_section_title
;
 Synthesis and Characterization of Ionic Liquids Incorporating the Nitrile
 Functionality
;
_journal_name_full 'Inorganic Chemistry'
_journal_page_first 2197
_journal_page_last 2205
_journal_paper_doi 10.1021/ic034801p
_journal_volume 43
_journal_year 2004
_chemical_formula_sum 'C6 H8 Cl N3'
_chemical_formula_weight 157.60
_chemical_name_systematic
; 
 ? 
;
_space_group_IT_number 62
_symmetry_cell_setting orthorhombic
_symmetry_space_group_name_Hall '-P 2ac 2n'
_symmetry_space_group_name_H-M 'P n m a'
_atom_sites_solution_hydrogens geom
_atom_sites_solution_primary direct
_atom_sites_solution_secondary difmap
_audit_creation_method SHELXL-97
_cell_angle_alpha 90.00
_cell_angle_beta 90.00
_cell_angle_gamma 90.00
_cell_formula_units_Z 4
_cell_length_a 15.0177(17)
_cell_length_b 6.2979(7)
_cell_length_c 7.8712(5)
_cell_measurement_reflns_used 2787
_cell_measurement_temperature 140(2)
_cell_measurement_theta_max 28.21905
_cell_measurement_theta_min 2.7009
_cell_volume 744.46(13)
_computing_cell_refinement 'Oxford Diffraction CrysAlis RED'
_computing_data_collection 'Oxford Diffraction CrysAlis CCD'
_computing_data_reduction 'Oxford Diffraction CrysAlis RED'
_computing_molecular_graphics 'Bruker SHELXTL'
_computing_publication_material 'Bruker SHELXTL'
_computing_structure_refinement 'SHELXL-97 (Sheldrick, 1997)'
_computing_structure_solution 'SHELXS-97 (Sheldrick, 1990)'
_diffrn_ambient_temperature 140(2)
_diffrn_measured_fraction_theta_full 0.958
_diffrn_measured_fraction_theta_max 0.958
_diffrn_measurement_device_type 'Oxford Diffraction KM4/Sapphire CCD'
_diffrn_measurement_method 'phi and omega scans'
_diffrn_radiation_monochromator graphite
_diffrn_radiation_source 'fine-focus sealed tube'
_diffrn_radiation_type MoK\a
_diffrn_radiation_wavelength 0.71073
_diffrn_reflns_av_R_equivalents 0.0427
_diffrn_reflns_av_sigmaI/netI 0.0235
_diffrn_reflns_limit_h_max 17
_diffrn_reflns_limit_h_min -17
_diffrn_reflns_limit_k_max 7
_diffrn_reflns_limit_k_min -7
_diffrn_reflns_limit_l_max 8
_diffrn_reflns_limit_l_min -8
_diffrn_reflns_number 4173
_diffrn_reflns_theta_full 25.03
_diffrn_reflns_theta_max 25.03
_diffrn_reflns_theta_min 3.75
_exptl_absorpt_coefficient_mu 0.436
_exptl_absorpt_correction_type none
_exptl_crystal_colour colourless
_exptl_crystal_density_diffrn 1.406
_exptl_crystal_density_method 'not measured'
_exptl_crystal_description prismatic
_exptl_crystal_F_000 328
_exptl_crystal_size_max 0.30
_exptl_crystal_size_mid 0.16
_exptl_crystal_size_min 0.13
_refine_diff_density_max 0.319
_refine_diff_density_min -0.252
_refine_diff_density_rms 0.057
_refine_ls_extinction_method none
_refine_ls_goodness_of_fit_ref 1.084
_refine_ls_hydrogen_treatment mixed
_refine_ls_matrix_type full
_refine_ls_number_parameters 61
_refine_ls_number_reflns 689
_refine_ls_number_restraints 0
_refine_ls_restrained_S_all 1.084
_refine_ls_R_factor_all 0.0328
_refine_ls_R_factor_gt 0.0273
_refine_ls_shift/su_max 0.000
_refine_ls_shift/su_mean 0.000
_refine_ls_structure_factor_coef Fsqd
_refine_ls_weighting_details 'calc w=1/[\s^2^(Fo^2^)+(0.0459P)^2^+0.1180P] where P=(Fo^2^+2Fc^2^)/3'
_refine_ls_weighting_scheme calc
_refine_ls_wR_factor_gt 0.0724
_refine_ls_wR_factor_ref 0.0753
_reflns_number_gt 616
_reflns_number_total 689
_reflns_threshold_expression >2sigma(I)
_cod_data_source_file ic034801psi20030710_030258_2.cif
_cod_data_source_block 1a
_cod_depositor_comments
;
The following automatic conversions were performed:
'_symmetry_cell_setting' value 'Orthorhombic' changed to 'orthorhombic'
according to '/home/saulius/struct/CIF-dictionaries/cif_core.dic'
dictionary named 'cif_core.dic' version 2.4.1 from 2010-06-29.

Automatic conversion script
Id: cif_fix_enum 1527 2010-12-29 10:47:43Z saulius 
;
_cod_database_code 4310702

loop_
_symmetry_equiv_pos_as_xyz
'x, y, z'
'-x+1/2, -y, z+1/2'
'-x, y+1/2, -z'
'x+1/2, -y+1/2, -z+1/2'
'-x, -y, -z'
'x-1/2, y, -z-1/2'
'x, -y-1/2, z'
'-x-1/2, y-1/2, z-1/2'

loop_
_atom_site_label
_atom_site_type_symbol
_atom_site_fract_x
_atom_site_fract_y
_atom_site_fract_z
_atom_site_U_iso_or_equiv
_atom_site_adp_type
_atom_site_occupancy
_atom_site_symmetry_multiplicity
_atom_site_calc_flag
_atom_site_refinement_flags
_atom_site_disorder_assembly
_atom_site_disorder_group
Cl1 Cl -0.07055(3) 0.2500 0.33209(7) 0.0177(2) Uani 1 2 d S . .
N1 N -0.14701(12) 0.2500 -0.1524(2) 0.0145(4) Uani 1 2 d S . .
N2 N -0.28531(11) 0.2500 -0.0748(2) 0.0136(4) Uani 1 2 d S . .
N3 N -0.33505(13) 0.2500 0.3526(3) 0.0215(5) Uani 1 2 d S . .
C1 C -0.19786(14) 0.2500 -0.2991(3) 0.0166(5) Uani 1 2 d S . .
H1 H -0.1763 0.2500 -0.4125 0.020 Uiso 1 2 calc SR . .
C2 C -0.28472(14) 0.2500 -0.2498(3) 0.0159(5) Uani 1 2 d S . .
H2 H -0.3353 0.2500 -0.3222 0.019 Uiso 1 2 calc SR . .
C3 C -0.20076(13) 0.2500 -0.0173(3) 0.0136(5) Uani 1 2 d S . .
H3 H -0.1827 0.2500 0.0984 0.016 Uiso 1 2 calc SR . .
C4 C -0.04867(14) 0.2500 -0.1445(3) 0.0216(6) Uani 1 2 d S . .
H4A H -0.0295 0.2343 -0.0261 0.032 Uiso 0.50 1 calc PR . .
H4B H -0.0259 0.3842 -0.1902 0.032 Uiso 0.50 1 calc PR . .
H4C H -0.0254 0.1315 -0.2119 0.032 Uiso 0.50 1 calc PR . .
C5 C -0.36838(12) 0.2500 0.0258(3) 0.0146(5) Uani 1 2 d S . .
H5A H -0.4040 0.3772 -0.0034 0.017 Uiso 0.50 1 calc PR . .
H5B H -0.4040 0.1228 -0.0034 0.017 Uiso 0.50 1 calc PR . .
C6 C -0.34960(14) 0.2500 0.2093(3) 0.0158(5) Uani 1 2 d S . .

loop_
_atom_site_aniso_label
_atom_site_aniso_U_11
_atom_site_aniso_U_22
_atom_site_aniso_U_33
_atom_site_aniso_U_23
_atom_site_aniso_U_13
_atom_site_aniso_U_12
Cl1 0.0149(3) 0.0231(3) 0.0153(4) 0.000 -0.0006(2) 0.000
N1 0.0158(9) 0.0123(9) 0.0155(11) 0.000 0.0041(8) 0.000
N2 0.0132(9) 0.0166(9) 0.0108(11) 0.000 0.0023(7) 0.000
N3 0.0261(11) 0.0199(10) 0.0184(14) 0.000 -0.0006(9) 0.000
C1 0.0255(12) 0.0135(11) 0.0109(12) 0.000 0.0040(10) 0.000
C2 0.0218(11) 0.0166(11) 0.0093(13) 0.000 -0.0018(9) 0.000
C3 0.0163(10) 0.0137(10) 0.0109(12) 0.000 0.0000(9) 0.000
C4 0.0141(11) 0.0228(12) 0.0279(15) 0.000 0.0056(10) 0.000
C5 0.0134(10) 0.0200(11) 0.0102(12) 0.000 0.0034(9) 0.000
C6 0.0136(10) 0.0120(10) 0.0219(15) 0.000 0.0034(9) 0.000

loop_
_atom_type_symbol
_atom_type_description
_atom_type_scat_dispersion_real
_atom_type_scat_dispersion_imag
_atom_type_scat_source
C C 0.0033 0.0016 'International Tables Vol C Tables 4.2.6.8 and 6.1.1.4'
H H 0.0000 0.0000 'International Tables Vol C Tables 4.2.6.8 and 6.1.1.4'
N N 0.0061 0.0033 'International Tables Vol C Tables 4.2.6.8 and 6.1.1.4'
Cl Cl 0.1484 0.1585 'International Tables Vol C Tables 4.2.6.8 and 6.1.1.4'

loop_
_geom_angle_atom_site_label_1
_geom_angle_atom_site_label_2
_geom_angle_atom_site_label_3
_geom_angle
_geom_angle_site_symmetry_1
_geom_angle_site_symmetry_3
_geom_angle_publ_flag
C3 N1 C1 109.33(18) . . ?
C3 N1 C4 124.78(18) . . ?
C1 N1 C4 125.90(18) . . ?
C3 N2 C2 109.25(19) . . ?
C3 N2 C5 127.99(18) . . ?
C2 N2 C5 122.76(17) . . ?
C2 C1 N1 106.90(19) . . ?
C2 C1 H1 126.6 . . ?
N1 C1 H1 126.6 . . ?
C1 C2 N2 107.0(2) . . ?
C1 C2 H2 126.5 . . ?
N2 C2 H2 126.5 . . ?
N1 C3 N2 107.57(19) . . ?
N1 C3 H3 126.2 . . ?
N2 C3 H3 126.2 . . ?
N1 C4 H4A 109.5 . . ?
N1 C4 H4B 109.5 . . ?
H4A C4 H4B 109.5 . . ?
N1 C4 H4C 109.5 . . ?
H4A C4 H4C 109.5 . . ?
H4B C4 H4C 109.5 . . ?
C6 C5 N2 111.35(16) . . ?
C6 C5 H5A 109.4 . . ?
N2 C5 H5A 109.4 . . ?
C6 C5 H5B 109.4 . . ?
N2 C5 H5B 109.4 . . ?
H5A C5 H5B 108.0 . . ?
N3 C6 C5 179.9(2) . . ?

loop_
_geom_bond_atom_site_label_1
_geom_bond_atom_site_label_2
_geom_bond_distance
_geom_bond_site_symmetry_2
_geom_bond_publ_flag
N1 C3 1.336(3) . ?
N1 C1 1.384(3) . ?
N1 C4 1.478(3) . ?
N2 C3 1.348(3) . ?
N2 C2 1.377(3) . ?
N2 C5 1.477(3) . ?
N3 C6 1.149(3) . ?
C1 C2 1.361(3) . ?
C1 H1 0.9500 . ?
C2 H2 0.9500 . ?
C3 H3 0.9500 . ?
C4 H4A 0.9800 . ?
C4 H4B 0.9800 . ?
C4 H4C 0.9800 . ?
C5 C6 1.472(4) . ?
C5 H5A 0.9900 . ?
C5 H5B 0.9900 . ?

loop_
_geom_torsion_atom_site_label_1
_geom_torsion_atom_site_label_2
_geom_torsion_atom_site_label_3
_geom_torsion_atom_site_label_4
_geom_torsion
_geom_torsion_site_symmetry_1
_geom_torsion_site_symmetry_2
_geom_torsion_site_symmetry_3
_geom_torsion_site_symmetry_4
_geom_torsion_publ_flag
C3 N1 C1 C2 0.0 . . . . ?
C4 N1 C1 C2 180.0 . . . . ?
N1 C1 C2 N2 0.0 . . . . ?
C3 N2 C2 C1 0.0 . . . . ?
C5 N2 C2 C1 180.0 . . . . ?
C1 N1 C3 N2 0.0 . . . . ?
C4 N1 C3 N2 180.0 . . . . ?
C2 N2 C3 N1 0.0 . . . . ?
C5 N2 C3 N1 180.0 . . . . ?
C3 N2 C5 C6 0.0 . . . . ?
C2 N2 C5 C6 180.0 . . . . ?
N2 C5 C6 N3 180(100) . . . . ?
